data_4065829
loop_
_publ_author_name
'Kahnes, Marcel'
'G\"orls, Helmar'
'Gonz\'alez, Leticia'
'Westerhausen, Matthias'

_publ_section_title
;
 Synthesis and Catalytic Reactivity of
 Bis(alkylzinc)-hydride-di(2-pyridylmethyl)amides
;
_journal_issue 14
_journal_name_full Organometallics
_journal_page_first 3098
_journal_paper_doi 10.1021/om100153z
_journal_volume 29
_journal_year 2010
_chemical_formula_moiety 'C40 H72 N6 Si4 Zn5 '
_chemical_formula_sum 'C40 H72 N6 Si4 Zn5'
_chemical_formula_weight 1076.35
_chemical_name_systematic
; 
 ? 
;
_space_group_IT_number 2
_symmetry_cell_setting triclinic
_symmetry_space_group_name_Hall '-P 1'
_symmetry_space_group_name_H-M 'P -1'
_atom_sites_solution_hydrogens geom
_atom_sites_solution_primary direct
_atom_sites_solution_secondary difmap
_audit_creation_method SHELXL-97
_cell_angle_alpha 110.7410(10)
_cell_angle_beta 92.3350(10)
_cell_angle_gamma 103.8020(10)
_cell_formula_units_Z 4
_cell_length_a 14.3320(3)
_cell_length_b 17.8121(4)
_cell_length_c 22.8966(5)
_cell_measurement_reflns_used 36287
_cell_measurement_temperature 133(2)
_cell_measurement_theta_max 27.49
_cell_measurement_theta_min 1.48
_cell_volume 5257.8(2)
_computing_cell_refinement DENZO
_computing_data_collection COLLECT
_computing_data_reduction DENZO
_computing_molecular_graphics SHELXTL/PC
_computing_publication_material SHELXL-97
_computing_structure_refinement 'SHELXL-97 (Sheldrick, 1997)'
_computing_structure_solution 'SHELXS-97 (Sheldrick, 1990)'
_diffrn_ambient_temperature 133(2)
_diffrn_measured_fraction_theta_full 0.991
_diffrn_measured_fraction_theta_max 0.991
_diffrn_measurement_device_type KappaCCD
_diffrn_measurement_method 'phi- + omega-scan'
_diffrn_radiation_monochromator graphite
_diffrn_radiation_source 'fine-focus sealed tube'
_diffrn_radiation_type MoK\a
_diffrn_radiation_wavelength 0.71073
_diffrn_reflns_av_R_equivalents 0.0417
_diffrn_reflns_av_sigmaI/netI 0.0967
_diffrn_reflns_limit_h_max 18
_diffrn_reflns_limit_h_min -18
_diffrn_reflns_limit_k_max 18
_diffrn_reflns_limit_k_min -23
_diffrn_reflns_limit_l_max 29
_diffrn_reflns_limit_l_min -28
_diffrn_reflns_number 36287
_diffrn_reflns_theta_full 27.49
_diffrn_reflns_theta_max 27.49
_diffrn_reflns_theta_min 1.48
_exptl_absorpt_coefficient_mu 2.371
_exptl_absorpt_correction_type none
_exptl_crystal_colour colourless
_exptl_crystal_density_diffrn 1.360
_exptl_crystal_density_method 'not measured'
_exptl_crystal_description prism
_exptl_crystal_F_000 2240
_exptl_crystal_size_max 0.05
_exptl_crystal_size_mid 0.05
_exptl_crystal_size_min 0.04
_refine_diff_density_max 0.437
_refine_diff_density_min -0.545
_refine_diff_density_rms 0.105
_refine_ls_extinction_method none
_refine_ls_goodness_of_fit_ref 0.949
_refine_ls_hydrogen_treatment mixed
_refine_ls_matrix_type full
_refine_ls_number_parameters 1047
_refine_ls_number_reflns 23910
_refine_ls_number_restraints 0
_refine_ls_restrained_S_all 0.949
_refine_ls_R_factor_all 0.0937
_refine_ls_R_factor_gt 0.0440
_refine_ls_shift/su_max 0.001
_refine_ls_shift/su_mean 0.000
_refine_ls_structure_factor_coef Fsqd
_refine_ls_weighting_details 'calc w=1/[\s^2^(Fo^2^)+(0.0309P)^2^+0.0000P] where P=(Fo^2^+2Fc^2^)/3'
_refine_ls_weighting_scheme calc
_refine_ls_wR_factor_gt 0.0763
_refine_ls_wR_factor_ref 0.0899
_reflns_number_gt 15376
_reflns_number_total 23910
_reflns_threshold_expression >2sigma(I)
_cod_data_source_file om100153z_si_002.cif
_cod_data_source_block FO4005
_cod_depositor_comments
;
The following automatic conversions were performed:

'_exptl_absorpt_correction_type' value 'NONE' changed to 'none'
according to /home/saulius/struct/CIF-dictionaries/cif_core.dic
dictionary named 'cif_core.dic' version 2.4.1 from 2010-06-29.

Automatic conversion script
Id: cif_fix_values 1715 2011-07-08 13:25:40Z adriana 
;
_cod_original_formula_sum 'C40 H72 N6 Si4 Zn5 '
_cod_database_code 4065829

loop_
_symmetry_equiv_pos_as_xyz
'x, y, z'
'-x, -y, -z'

loop_
_atom_site_label
_atom_site_type_symbol
_atom_site_fract_x
_atom_site_fract_y
_atom_site_fract_z
_atom_site_U_iso_or_equiv
_atom_site_adp_type
_atom_site_occupancy
_atom_site_symmetry_multiplicity
_atom_site_calc_flag
_atom_site_refinement_flags
Zn1A Zn 0.24485(3) 0.74046(2) 0.058949(18) 0.02120(10) Uani 1 1 d .
Zn2A Zn 0.05962(3) 0.78567(2) 0.073650(18) 0.01903(9) Uani 1 1 d .
Zn3A Zn 0.15809(3) 0.72490(2) 0.174062(18) 0.01942(9) Uani 1 1 d .
Zn4A Zn 0.44130(3) 0.73345(2) 0.031685(19) 0.02120(10) Uani 1 1 d .
Zn5A Zn 0.25380(3) 0.65395(2) -0.079826(19) 0.02235(10) Uani 1 1 d .
H2A H 0.1843(19) 0.8090(17) 0.0664(13) 0.010(8) Uiso 1 1 d .
H3A H 0.229(2) 0.701(2) 0.1182(16) 0.033(10) Uiso 1 1 d .
H4A H 0.358(2) 0.786(2) 0.0643(16) 0.038(11) Uiso 1 1 d .
H5A H 0.205(2) 0.661(2) -0.0098(16) 0.038(11) Uiso 1 1 d .
Si1A Si -0.09454(7) 0.84756(6) 0.00800(5) 0.0261(2) Uani 1 1 d .
Si2A Si 0.22453(8) 0.72354(6) 0.31109(5) 0.0281(2) Uani 1 1 d .
Si3A Si 0.59570(7) 0.83057(7) 0.15590(5) 0.0341(3) Uani 1 1 d .
Si4A Si 0.12697(8) 0.58003(8) -0.22131(5) 0.0369(3) Uani 1 1 d .
N1A N -0.00476(18) 0.65908(17) 0.01418(13) 0.0190(6) Uani 1 1 d .
N2A N 0.02848(18) 0.73644(16) 0.14149(12) 0.0187(6) Uani 1 1 d .
N3A N 0.17697(19) 0.85644(16) 0.22018(12) 0.0191(6) Uani 1 1 d .
N4A N 0.39862(19) 0.60336(17) 0.01945(13) 0.0216(7) Uani 1 1 d .
N5A N 0.40148(18) 0.67730(17) -0.06408(13) 0.0198(6) Uani 1 1 d .
N6A N 0.2984(2) 0.77843(18) -0.07763(13) 0.0265(7) Uani 1 1 d .
C1A C -0.0080(2) 0.6219(2) -0.04846(16) 0.0242(8) Uani 1 1 d .
H1AA H 0.0292 0.6521 -0.0704 0.029 Uiso 1 1 calc R
C2A C -0.0637(2) 0.5414(2) -0.08200(17) 0.0293(9) Uani 1 1 d .
H2AA H -0.0665 0.5170 -0.1265 0.035 Uiso 1 1 calc R
C3A C -0.1147(2) 0.4973(2) -0.04968(18) 0.0288(9) Uani 1 1 d .
H3AA H -0.1534 0.4418 -0.0719 0.035 Uiso 1 1 calc R
C4A C -0.1103(2) 0.5329(2) 0.01448(17) 0.0236(8) Uani 1 1 d .
H4AA H -0.1441 0.5022 0.0373 0.028 Uiso 1 1 calc R
C5A C -0.0546(2) 0.6155(2) 0.04555(16) 0.0197(8) Uani 1 1 d .
C6A C -0.0529(2) 0.6607(2) 0.11496(16) 0.0246(8) Uani 1 1 d .
H6AA H -0.1146 0.6760 0.1223 0.029 Uiso 1 1 calc R
H6AB H -0.0479 0.6229 0.1372 0.029 Uiso 1 1 calc R
C7A C 0.0035(2) 0.7953(2) 0.19764(16) 0.0227(8) Uani 1 1 d .
H7AA H -0.0147 0.7680 0.2280 0.027 Uiso 1 1 calc R
H7AB H -0.0527 0.8127 0.1858 0.027 Uiso 1 1 calc R
C8A C 0.0889(2) 0.8704(2) 0.22781(15) 0.0213(8) Uani 1 1 d .
C9A C 0.0783(3) 0.9491(2) 0.26170(16) 0.0272(9) Uani 1 1 d .
H9AA H 0.0155 0.9576 0.2660 0.033 Uiso 1 1 calc R
C10A C 0.1601(3) 1.0148(2) 0.28894(17) 0.0310(9) Uani 1 1 d .
H10A H 0.1546 1.0689 0.3129 0.037 Uiso 1 1 calc R
C11A C 0.2499(3) 1.0008(2) 0.28084(16) 0.0288(9) Uani 1 1 d .
H11A H 0.3072 1.0453 0.2986 0.035 Uiso 1 1 calc R
C12A C 0.2557(2) 0.9215(2) 0.24661(16) 0.0252(8) Uani 1 1 d .
H12A H 0.3180 0.9123 0.2414 0.030 Uiso 1 1 calc R
C13A C 0.3717(2) 0.5650(2) 0.05955(18) 0.0265(8) Uani 1 1 d .
H13A H 0.3675 0.5979 0.1018 0.032 Uiso 1 1 calc R
C14A C 0.3502(2) 0.4795(2) 0.0417(2) 0.0331(10) Uani 1 1 d .
H14A H 0.3315 0.4543 0.0712 0.040 Uiso 1 1 calc R
C15A C 0.3559(3) 0.4310(2) -0.01957(19) 0.0323(9) Uani 1 1 d .
H15A H 0.3416 0.3721 -0.0327 0.039 Uiso 1 1 calc R
C16A C 0.3826(2) 0.4693(2) -0.06126(19) 0.0296(9) Uani 1 1 d .
H16A H 0.3864 0.4372 -0.1038 0.036 Uiso 1 1 calc R
C17A C 0.4039(2) 0.5560(2) -0.04022(17) 0.0235(8) Uani 1 1 d .
C18A C 0.4359(2) 0.6022(2) -0.08264(17) 0.0266(8) Uani 1 1 d .
H18A H 0.5076 0.6178 -0.0793 0.032 Uiso 1 1 calc R
H18B H 0.4091 0.5661 -0.1270 0.032 Uiso 1 1 calc R
C19A C 0.4408(2) 0.7300(2) -0.09870(17) 0.0281(9) Uani 1 1 d .
H19A H 0.4288 0.6964 -0.1445 0.034 Uiso 1 1 calc R
H19B H 0.5118 0.7533 -0.0859 0.034 Uiso 1 1 calc R
C20A C 0.3926(3) 0.7993(2) -0.08454(17) 0.0262(8) Uani 1 1 d .
C21A C 0.4415(3) 0.8790(2) -0.07819(19) 0.0398(10) Uani 1 1 d .
H21A H 0.5083 0.8921 -0.0830 0.048 Uiso 1 1 calc R
C22A C 0.3923(4) 0.9394(3) -0.0648(2) 0.0529(13) Uani 1 1 d .
H22A H 0.4246 0.9947 -0.0603 0.064 Uiso 1 1 calc R
C23A C 0.2959(4) 0.9187(3) -0.0580(2) 0.0509(13) Uani 1 1 d .
H23A H 0.2606 0.9594 -0.0488 0.061 Uiso 1 1 calc R
C24A C 0.2510(3) 0.8381(3) -0.06449(19) 0.0381(10) Uani 1 1 d .
H24A H 0.1843 0.8241 -0.0596 0.046 Uiso 1 1 calc R
C25A C 0.0093(2) 0.8792(2) 0.06917(17) 0.0287(9) Uani 1 1 d .
H25A H -0.0098 0.9078 0.1106 0.034 Uiso 1 1 calc R
H25B H 0.0626 0.9201 0.0614 0.034 Uiso 1 1 calc R
C26A C -0.1580(3) 0.9309(3) 0.0177(2) 0.0442(11) Uani 1 1 d .
H26A H -0.1117 0.9813 0.0177 0.066 Uiso 1 1 calc R
H26B H -0.1848 0.9437 0.0577 0.066 Uiso 1 1 calc R
H26C H -0.2107 0.9115 -0.0173 0.066 Uiso 1 1 calc R
C27A C -0.1880(2) 0.7556(2) 0.01110(18) 0.0327(9) Uani 1 1 d .
H27A H -0.1971 0.7648 0.0550 0.049 Uiso 1 1 calc R
H27B H -0.1660 0.7052 -0.0071 0.049 Uiso 1 1 calc R
H27C H -0.2496 0.7488 -0.0130 0.049 Uiso 1 1 calc R
C28A C -0.0537(3) 0.8212(2) -0.07183(18) 0.0366(10) Uani 1 1 d .
H28A H -0.0035 0.8691 -0.0725 0.055 Uiso 1 1 calc R
H28B H -0.1090 0.8078 -0.1038 0.055 Uiso 1 1 calc R
H28C H -0.0271 0.7731 -0.0810 0.055 Uiso 1 1 calc R
C29A C 0.1629(3) 0.6613(2) 0.23005(16) 0.0279(9) Uani 1 1 d .
H29A H 0.0956 0.6327 0.2322 0.033 Uiso 1 1 calc R
H29B H 0.1961 0.6177 0.2103 0.033 Uiso 1 1 calc R
C30A C 0.3502(3) 0.7829(3) 0.3099(2) 0.0497(12) Uani 1 1 d .
H30A H 0.3477 0.8176 0.2851 0.075 Uiso 1 1 calc R
H30B H 0.3883 0.7438 0.2907 0.075 Uiso 1 1 calc R
H30C H 0.3806 0.8186 0.3531 0.075 Uiso 1 1 calc R
C31A C 0.1538(3) 0.7964(3) 0.35454(18) 0.0424(11) Uani 1 1 d .
H31A H 0.1547 0.8380 0.3356 0.064 Uiso 1 1 calc R
H31B H 0.1830 0.8247 0.3988 0.064 Uiso 1 1 calc R
H31C H 0.0866 0.7648 0.3520 0.064 Uiso 1 1 calc R
C32A C 0.2358(3) 0.6602(3) 0.36059(19) 0.0475(12) Uani 1 1 d .
H32A H 0.2789 0.6250 0.3433 0.071 Uiso 1 1 calc R
H32B H 0.1716 0.6250 0.3602 0.071 Uiso 1 1 calc R
H32C H 0.2629 0.6978 0.4040 0.071 Uiso 1 1 calc R
C33A C 0.5786(2) 0.7943(2) 0.06946(17) 0.0311(9) Uani 1 1 d .
H33A H 0.6205 0.7570 0.0525 0.037 Uiso 1 1 calc R
H33B H 0.5992 0.8429 0.0569 0.037 Uiso 1 1 calc R
C34A C 0.5485(3) 0.9245(3) 0.1898(2) 0.0518(13) Uani 1 1 d .
H34A H 0.4817 0.9119 0.1702 0.078 Uiso 1 1 calc R
H34B H 0.5893 0.9713 0.1815 0.078 Uiso 1 1 calc R
H34C H 0.5500 0.9395 0.2354 0.078 Uiso 1 1 calc R
C35A C 0.7260(3) 0.8567(3) 0.1906(2) 0.0587(14) Uani 1 1 d .
H35A H 0.7495 0.8068 0.1749 0.088 Uiso 1 1 calc R
H35B H 0.7310 0.8767 0.2367 0.088 Uiso 1 1 calc R
H35C H 0.7655 0.9003 0.1783 0.088 Uiso 1 1 calc R
C36A C 0.5263(3) 0.7483(3) 0.18264(19) 0.0475(12) Uani 1 1 d .
H36A H 0.5444 0.6964 0.1621 0.071 Uiso 1 1 calc R
H36B H 0.4566 0.7388 0.1713 0.071 Uiso 1 1 calc R
H36C H 0.5415 0.7667 0.2285 0.071 Uiso 1 1 calc R
C37A C 0.1715(2) 0.5588(2) -0.15384(16) 0.0292(9) Uani 1 1 d .
H37A H 0.2091 0.5174 -0.1697 0.035 Uiso 1 1 calc R
H37B H 0.1144 0.5318 -0.1385 0.035 Uiso 1 1 calc R
C38A C 0.0521(3) 0.6558(3) -0.1978(2) 0.0559(14) Uani 1 1 d .
H38A H 0.0898 0.7072 -0.1638 0.084 Uiso 1 1 calc R
H38B H -0.0066 0.6314 -0.1832 0.084 Uiso 1 1 calc R
H38C H 0.0338 0.6687 -0.2342 0.084 Uiso 1 1 calc R
C39A C 0.0488(3) 0.4836(3) -0.2853(2) 0.0710(18) Uani 1 1 d .
H39A H 0.0873 0.4442 -0.3025 0.107 Uiso 1 1 calc R
H39B H 0.0236 0.4985 -0.3189 0.107 Uiso 1 1 calc R
H39C H -0.0055 0.4578 -0.2679 0.107 Uiso 1 1 calc R
C40A C 0.2312(3) 0.6240(3) -0.2568(2) 0.0513(13) Uani 1 1 d .
H40A H 0.2731 0.6752 -0.2246 0.077 Uiso 1 1 calc R
H40B H 0.2066 0.6367 -0.2917 0.077 Uiso 1 1 calc R
H40C H 0.2686 0.5832 -0.2724 0.077 Uiso 1 1 calc R
Zn1B Zn 0.72284(3) 0.73119(2) -0.392229(18) 0.02038(10) Uani 1 1 d .
Zn2B Zn 0.93140(3) 0.72755(2) -0.397435(18) 0.02004(9) Uani 1 1 d .
Zn3B Zn 0.77779(3) 0.70354(3) -0.521081(18) 0.02322(10) Uani 1 1 d .
Zn4B Zn 0.54862(3) 0.80263(2) -0.378443(18) 0.02033(9) Uani 1 1 d .
Zn5B Zn 0.59829(3) 0.68113(3) -0.30254(2) 0.02441(10) Uani 1 1 d .
H2B H 0.840(2) 0.771(2) -0.3632(17) 0.044(11) Uiso 1 1 d .
H3B H 0.703(2) 0.6750(19) -0.4719(15) 0.024(9) Uiso 1 1 d .
H4B H 0.673(2) 0.8094(19) -0.3783(15) 0.026(9) Uiso 1 1 d .
H5B H 0.675(2) 0.666(2) -0.3563(15) 0.028(9) Uiso 1 1 d .
Si1B Si 1.10316(7) 0.85684(7) -0.28267(5) 0.0283(2) Uani 1 1 d .
Si2B Si 0.71719(9) 0.69609(8) -0.66263(5) 0.0431(3) Uani 1 1 d .
Si3B Si 0.40839(7) 0.89703(7) -0.42722(5) 0.0290(2) Uani 1 1 d .
Si4B Si 0.64928(7) 0.56591(6) -0.23204(5) 0.0256(2) Uani 1 1 d .
N1B N 0.89045(18) 0.59539(17) -0.45101(13) 0.0205(6) Uani 1 1 d .
N2B N 0.92089(19) 0.72570(16) -0.48778(13) 0.0202(6) Uani 1 1 d .
N3B N 0.8187(2) 0.83624(18) -0.48535(13) 0.0240(7) Uani 1 1 d .
N4B N 0.4773(2) 0.68563(17) -0.44865(14) 0.0253(7) Uani 1 1 d .
N5B N 0.50102(19) 0.73986(18) -0.32114(14) 0.0252(7) Uani 1 1 d .
N6B N 0.6573(2) 0.80297(18) -0.23204(13) 0.0280(7) Uani 1 1 d .
C1B C 0.8544(2) 0.5304(2) -0.43411(17) 0.0234(8) Uani 1 1 d .
H1BA H 0.8393 0.5411 -0.3924 0.028 Uiso 1 1 calc R
C2B C 0.8385(2) 0.4484(2) -0.47504(17) 0.0259(8) Uani 1 1 d .
H2BA H 0.8129 0.4037 -0.4617 0.031 Uiso 1 1 calc R
C3B C 0.8606(2) 0.4330(2) -0.53549(17) 0.0272(9) Uani 1 1 d .
H3BA H 0.8499 0.3774 -0.5647 0.033 Uiso 1 1 calc R
C4B C 0.8987(2) 0.4996(2) -0.55299(16) 0.0250(8) Uani 1 1 d .
H4BA H 0.9143 0.4900 -0.5945 0.030 Uiso 1 1 calc R
C5B C 0.9142(2) 0.5809(2) -0.50974(16) 0.0210(8) Uani 1 1 d .
C6B C 0.9602(2) 0.6565(2) -0.52375(16) 0.0233(8) Uani 1 1 d .
H6BA H 1.0314 0.6724 -0.5119 0.028 Uiso 1 1 calc R
H6BB H 0.9465 0.6440 -0.5694 0.028 Uiso 1 1 calc R
C7B C 0.9732(2) 0.8028(2) -0.49461(17) 0.0269(8) Uani 1 1 d .
H7BA H 0.9835 0.7910 -0.5391 0.032 Uiso 1 1 calc R
H7BB H 1.0375 0.8251 -0.4684 0.032 Uiso 1 1 calc R
C8B C 0.9164(2) 0.8669(2) -0.47457(16) 0.0242(8) Uani 1 1 d .
C9B C 0.9593(3) 0.9526(2) -0.44902(17) 0.0305(9) Uani 1 1 d .
H9BA H 1.0280 0.9733 -0.4416 0.037 Uiso 1 1 calc R
C10B C 0.9029(3) 1.0069(2) -0.43459(18) 0.0361(10) Uani 1 1 d .
H10B H 0.9319 1.0654 -0.4170 0.043 Uiso 1 1 calc R
C11B C 0.8033(3) 0.9759(2) -0.44580(17) 0.0341(10) Uani 1 1 d .
H11B H 0.7628 1.0126 -0.4365 0.041 Uiso 1 1 calc R
C12B C 0.7635(3) 0.8913(2) -0.47057(17) 0.0312(9) Uani 1 1 d .
H12B H 0.6949 0.8701 -0.4777 0.037 Uiso 1 1 calc R
C13B C 0.4890(3) 0.6525(2) -0.50909(18) 0.0338(10) Uani 1 1 d .
H13B H 0.5285 0.6871 -0.5271 0.041 Uiso 1 1 calc R
C14B C 0.4461(3) 0.5695(3) -0.5469(2) 0.0519(14) Uani 1 1 d .
H14B H 0.4540 0.5479 -0.5902 0.062 Uiso 1 1 calc R
C15B C 0.3923(3) 0.5200(3) -0.5198(3) 0.0595(16) Uani 1 1 d .
H15B H 0.3639 0.4625 -0.5442 0.071 Uiso 1 1 calc R
C16B C 0.3788(3) 0.5522(3) -0.4578(3) 0.0495(14) Uani 1 1 d .
H16B H 0.3408 0.5178 -0.4391 0.059 Uiso 1 1 calc R
C17B C 0.4220(2) 0.6365(2) -0.4228(2) 0.0327(10) Uani 1 1 d .
C18B C 0.4088(2) 0.6793(3) -0.3551(2) 0.0370(10) Uani 1 1 d .
H18C H 0.3573 0.7083 -0.3532 0.044 Uiso 1 1 calc R
H18D H 0.3892 0.6377 -0.3354 0.044 Uiso 1 1 calc R
C19B C 0.4890(3) 0.7944(3) -0.25856(18) 0.0349(10) Uani 1 1 d .
H19C H 0.4529 0.7606 -0.2363 0.042 Uiso 1 1 calc R
H19D H 0.4515 0.8328 -0.2626 0.042 Uiso 1 1 calc R
C20B C 0.5884(3) 0.8440(2) -0.22148(18) 0.0316(9) Uani 1 1 d .
C21B C 0.6094(3) 0.9256(3) -0.17788(19) 0.0426(11) Uani 1 1 d .
H21B H 0.5605 0.9545 -0.1705 0.051 Uiso 1 1 calc R
C22B C 0.7012(4) 0.9640(3) -0.1457(2) 0.0510(13) Uani 1 1 d .
H22B H 0.7162 1.0197 -0.1158 0.061 Uiso 1 1 calc R
C23B C 0.7720(3) 0.9221(3) -0.15653(19) 0.0431(11) Uani 1 1 d .
H23B H 0.8357 0.9477 -0.1342 0.052 Uiso 1 1 calc R
C24B C 0.7472(3) 0.8416(2) -0.20094(17) 0.0333(9) Uani 1 1 d .
H24B H 0.7958 0.8126 -0.2097 0.040 Uiso 1 1 calc R
C25B C 1.0579(2) 0.7531(2) -0.34473(16) 0.0264(9) Uani 1 1 d .
H25C H 1.0520 0.7115 -0.3247 0.032 Uiso 1 1 calc R
H25D H 1.1077 0.7447 -0.3733 0.032 Uiso 1 1 calc R
C26B C 1.0168(3) 0.8769(3) -0.22406(18) 0.0438(11) Uani 1 1 d .
H26D H 0.9538 0.8722 -0.2455 0.066 Uiso 1 1 calc R
H26E H 1.0422 0.9331 -0.1919 0.066 Uiso 1 1 calc R
H26F H 1.0089 0.8359 -0.2040 0.066 Uiso 1 1 calc R
C27B C 1.1157(3) 0.9353(2) -0.32061(19) 0.0373(10) Uani 1 1 d .
H27D H 1.0522 0.9299 -0.3418 0.056 Uiso 1 1 calc R
H27E H 1.1611 0.9257 -0.3516 0.056 Uiso 1 1 calc R
H27F H 1.1404 0.9916 -0.2883 0.056 Uiso 1 1 calc R
C28B C 1.2242(3) 0.8731(3) -0.2382(2) 0.0485(12) Uani 1 1 d .
H28D H 1.2195 0.8305 -0.2198 0.073 Uiso 1 1 calc R
H28E H 1.2432 0.9285 -0.2045 0.073 Uiso 1 1 calc R
H28F H 1.2730 0.8686 -0.2671 0.073 Uiso 1 1 calc R
C29B C 0.7281(3) 0.6372(2) -0.61247(17) 0.0372(10) Uani 1 1 d .
H29C H 0.7717 0.6017 -0.6300 0.045 Uiso 1 1 calc R
H29D H 0.6634 0.5996 -0.6155 0.045 Uiso 1 1 calc R
C30B C 0.8334(3) 0.7764(3) -0.6552(2) 0.0674(16) Uani 1 1 d .
H30D H 0.8484 0.8184 -0.6122 0.101 Uiso 1 1 calc R
H30E H 0.8264 0.8034 -0.6851 0.101 Uiso 1 1 calc R
H30F H 0.8861 0.7494 -0.6645 0.101 Uiso 1 1 calc R
C31B C 0.6198(3) 0.7500(3) -0.6403(2) 0.0597(15) Uani 1 1 d .
H31D H 0.6357 0.7879 -0.5960 0.090 Uiso 1 1 calc R
H31E H 0.5578 0.7085 -0.6463 0.090 Uiso 1 1 calc R
H31F H 0.6149 0.7819 -0.6670 0.090 Uiso 1 1 calc R
C32B C 0.6855(4) 0.6266(3) -0.74864(19) 0.0703(17) Uani 1 1 d .
H32D H 0.6218 0.5868 -0.7555 0.105 Uiso 1 1 calc R
H32E H 0.7346 0.5962 -0.7613 0.105 Uiso 1 1 calc R
H32F H 0.6835 0.6607 -0.7739 0.105 Uiso 1 1 calc R
C33B C 0.5097(3) 0.9055(2) -0.37072(17) 0.0292(9) Uani 1 1 d .
H33C H 0.4927 0.9290 -0.3277 0.035 Uiso 1 1 calc R
H33D H 0.5673 0.9466 -0.3741 0.035 Uiso 1 1 calc R
C34B C 0.4485(3) 0.8780(3) -0.50659(19) 0.0495(12) Uani 1 1 d .
H34D H 0.4599 0.8227 -0.5233 0.074 Uiso 1 1 calc R
H34E H 0.5087 0.9205 -0.5029 0.074 Uiso 1 1 calc R
H34F H 0.3981 0.8809 -0.5353 0.074 Uiso 1 1 calc R
C35B C 0.3009(3) 0.8088(3) -0.4351(2) 0.0441(11) Uani 1 1 d .
H35D H 0.3179 0.7559 -0.4533 0.066 Uiso 1 1 calc R
H35E H 0.2471 0.8091 -0.4628 0.066 Uiso 1 1 calc R
H35F H 0.2815 0.8152 -0.3935 0.066 Uiso 1 1 calc R
C36B C 0.3669(3) 0.9950(3) -0.4032(2) 0.0447(11) Uani 1 1 d .
H36D H 0.3420 1.0045 -0.3627 0.067 Uiso 1 1 calc R
H36E H 0.3154 0.9890 -0.4354 0.067 Uiso 1 1 calc R
H36F H 0.4216 1.0424 -0.3991 0.067 Uiso 1 1 calc R
C37B C 0.5516(2) 0.5889(2) -0.27118(17) 0.0279(9) Uani 1 1 d .
H37C H 0.5052 0.6042 -0.2412 0.034 Uiso 1 1 calc R
H37D H 0.5164 0.5378 -0.3073 0.034 Uiso 1 1 calc R
C38B C 0.7526(3) 0.5612(3) -0.2793(2) 0.0444(11) Uani 1 1 d .
H38D H 0.7831 0.6169 -0.2788 0.067 Uiso 1 1 calc R
H38E H 0.7284 0.5226 -0.3229 0.067 Uiso 1 1 calc R
H38F H 0.8004 0.5417 -0.2610 0.067 Uiso 1 1 calc R
C39B C 0.6970(3) 0.6513(2) -0.15282(17) 0.0343(10) Uani 1 1 d .
H39D H 0.7158 0.7052 -0.1577 0.051 Uiso 1 1 calc R
H39E H 0.7536 0.6418 -0.1341 0.051 Uiso 1 1 calc R
H39F H 0.6464 0.6516 -0.1252 0.051 Uiso 1 1 calc R
C40B C 0.6108(3) 0.4648(2) -0.21932(19) 0.0383(10) Uani 1 1 d .
H40D H 0.5826 0.4192 -0.2597 0.057 Uiso 1 1 calc R
H40E H 0.5624 0.4684 -0.1902 0.057 Uiso 1 1 calc R
H40F H 0.6673 0.4542 -0.2015 0.057 Uiso 1 1 calc R

loop_
_atom_site_aniso_label
_atom_site_aniso_U_11
_atom_site_aniso_U_22
_atom_site_aniso_U_33
_atom_site_aniso_U_23
_atom_site_aniso_U_13
_atom_site_aniso_U_12
Zn1A 0.01793(19) 0.0231(2) 0.0208(2) 0.00558(18) 0.00423(17) 0.00615(16)
Zn2A 0.01776(19) 0.0182(2) 0.0189(2) 0.00503(17) 0.00051(16) 0.00430(16)
Zn3A 0.0215(2) 0.0186(2) 0.0169(2) 0.00515(17) 0.00107(16) 0.00586(16)
Zn4A 0.0180(2) 0.0224(2) 0.0237(2) 0.00906(18) 0.00370(17) 0.00555(16)
Zn5A 0.0219(2) 0.0242(2) 0.0204(2) 0.00635(18) 0.00367(17) 0.00819(17)
Si1A 0.0246(5) 0.0290(6) 0.0274(6) 0.0107(5) 0.0017(4) 0.0123(4)
Si2A 0.0410(6) 0.0263(6) 0.0189(5) 0.0088(5) 0.0029(5) 0.0125(5)
Si3A 0.0274(6) 0.0315(6) 0.0336(6) 0.0013(5) -0.0034(5) 0.0079(5)
Si4A 0.0301(6) 0.0515(8) 0.0192(6) 0.0111(5) 0.0048(5) -0.0037(5)
N1A 0.0171(14) 0.0210(15) 0.0193(15) 0.0070(13) 0.0023(12) 0.0066(12)
N2A 0.0201(14) 0.0142(14) 0.0175(15) 0.0033(12) 0.0013(12) 0.0010(11)
N3A 0.0224(15) 0.0191(15) 0.0147(14) 0.0052(12) 0.0010(12) 0.0056(12)
N4A 0.0182(14) 0.0246(16) 0.0234(16) 0.0104(14) 0.0017(13) 0.0062(12)
N5A 0.0232(15) 0.0189(15) 0.0233(16) 0.0108(13) 0.0094(12) 0.0112(12)
N6A 0.0351(17) 0.0270(17) 0.0223(16) 0.0093(14) 0.0048(14) 0.0172(14)
C1A 0.0227(18) 0.0231(19) 0.0235(19) 0.0052(16) -0.0003(16) 0.0062(15)
C2A 0.0246(19) 0.030(2) 0.024(2) -0.0019(17) 0.0002(16) 0.0096(16)
C3A 0.0164(17) 0.021(2) 0.039(2) 0.0011(18) -0.0036(17) 0.0040(15)
C4A 0.0173(17) 0.0192(18) 0.030(2) 0.0058(16) -0.0002(16) 0.0019(14)
C5A 0.0125(16) 0.0187(18) 0.0259(19) 0.0056(16) -0.0016(15) 0.0057(13)
C6A 0.0230(18) 0.0227(19) 0.0222(19) 0.0072(16) 0.0001(15) -0.0018(15)
C7A 0.0191(17) 0.026(2) 0.0182(18) 0.0042(15) 0.0044(15) 0.0036(14)
C8A 0.0280(19) 0.0205(19) 0.0142(17) 0.0038(15) 0.0045(15) 0.0082(15)
C9A 0.031(2) 0.026(2) 0.025(2) 0.0056(17) 0.0067(16) 0.0132(16)
C10A 0.044(2) 0.020(2) 0.024(2) 0.0019(17) -0.0008(18) 0.0109(17)
C11A 0.034(2) 0.0183(19) 0.026(2) 0.0056(16) -0.0039(17) -0.0022(16)
C12A 0.0251(19) 0.027(2) 0.0223(19) 0.0110(17) 0.0001(16) 0.0018(15)
C13A 0.0249(19) 0.028(2) 0.029(2) 0.0140(17) 0.0006(16) 0.0051(16)
C14A 0.0234(19) 0.038(2) 0.049(3) 0.031(2) 0.0040(19) 0.0069(17)
C15A 0.029(2) 0.024(2) 0.047(3) 0.016(2) 0.0014(19) 0.0106(16)
C16A 0.029(2) 0.023(2) 0.037(2) 0.0060(18) 0.0008(18) 0.0149(16)
C17A 0.0173(17) 0.029(2) 0.030(2) 0.0129(17) 0.0043(15) 0.0132(15)
C18A 0.0284(19) 0.032(2) 0.024(2) 0.0099(17) 0.0105(16) 0.0161(16)
C19A 0.030(2) 0.032(2) 0.029(2) 0.0165(18) 0.0115(17) 0.0120(17)
C20A 0.037(2) 0.024(2) 0.0231(19) 0.0129(16) 0.0079(17) 0.0118(16)
C21A 0.048(2) 0.033(2) 0.044(3) 0.022(2) 0.010(2) 0.007(2)
C22A 0.083(4) 0.028(2) 0.056(3) 0.023(2) 0.012(3) 0.018(2)
C23A 0.075(3) 0.040(3) 0.052(3) 0.017(2) 0.009(3) 0.039(3)
C24A 0.043(2) 0.040(3) 0.038(2) 0.014(2) 0.003(2) 0.024(2)
C25A 0.031(2) 0.023(2) 0.031(2) 0.0071(17) 0.0011(17) 0.0088(16)
C26A 0.049(3) 0.046(3) 0.049(3) 0.024(2) 0.007(2) 0.024(2)
C27A 0.0228(19) 0.044(2) 0.032(2) 0.0139(19) 0.0046(17) 0.0107(17)
C28A 0.038(2) 0.040(2) 0.034(2) 0.018(2) 0.0062(19) 0.0081(19)
C29A 0.041(2) 0.0198(19) 0.0234(19) 0.0073(16) 0.0031(17) 0.0104(16)
C30A 0.044(3) 0.068(3) 0.038(3) 0.027(2) -0.006(2) 0.009(2)
C31A 0.062(3) 0.042(3) 0.026(2) 0.011(2) 0.010(2) 0.021(2)
C32A 0.074(3) 0.039(3) 0.032(2) 0.015(2) -0.003(2) 0.019(2)
C33A 0.0228(19) 0.028(2) 0.039(2) 0.0079(18) 0.0041(17) 0.0058(16)
C34A 0.050(3) 0.037(3) 0.052(3) -0.002(2) 0.004(2) 0.011(2)
C35A 0.038(3) 0.067(3) 0.050(3) 0.006(3) -0.015(2) 0.006(2)
C36A 0.050(3) 0.056(3) 0.032(2) 0.015(2) -0.006(2) 0.007(2)
C37A 0.0270(19) 0.030(2) 0.024(2) 0.0004(17) 0.0087(16) 0.0079(16)
C38A 0.044(3) 0.098(4) 0.041(3) 0.041(3) 0.005(2) 0.023(3)
C39A 0.062(3) 0.090(4) 0.028(3) 0.017(3) 0.002(2) -0.030(3)
C40A 0.043(3) 0.065(3) 0.037(3) 0.019(2) 0.011(2) -0.003(2)
Zn1B 0.0192(2) 0.0190(2) 0.0214(2) 0.00557(17) 0.00416(17) 0.00524(16)
Zn2B 0.0198(2) 0.0215(2) 0.0176(2) 0.00587(17) 0.00215(16) 0.00585(16)
Zn3B 0.0250(2) 0.0256(2) 0.0192(2) 0.00615(18) 0.00106(17) 0.01085(17)
Zn4B 0.0202(2) 0.0191(2) 0.0208(2) 0.00710(17) 0.00266(17) 0.00423(16)
Zn5B 0.0223(2) 0.0256(2) 0.0280(2) 0.01383(19) 0.00310(18) 0.00547(17)
Si1B 0.0234(5) 0.0305(6) 0.0248(6) 0.0043(5) -0.0027(4) 0.0063(4)
Si2B 0.0500(7) 0.0656(9) 0.0204(6) 0.0111(6) 0.0025(5) 0.0362(6)
Si3B 0.0275(5) 0.0335(6) 0.0303(6) 0.0143(5) 0.0039(5) 0.0125(5)
Si4B 0.0280(5) 0.0265(6) 0.0245(5) 0.0117(5) 0.0046(4) 0.0079(4)
N1B 0.0183(14) 0.0266(16) 0.0184(15) 0.0087(13) 0.0034(12) 0.0088(12)
N2B 0.0231(15) 0.0190(15) 0.0218(15) 0.0092(13) 0.0072(12) 0.0084(12)
N3B 0.0295(16) 0.0278(17) 0.0189(15) 0.0089(13) 0.0063(13) 0.0144(13)
N4B 0.0227(15) 0.0167(16) 0.0303(18) 0.0031(14) -0.0023(14) 0.0041(12)
N5B 0.0202(15) 0.0347(18) 0.0254(17) 0.0172(14) 0.0068(13) 0.0065(13)
N6B 0.0311(17) 0.0311(18) 0.0229(17) 0.0126(14) 0.0064(14) 0.0062(14)
C1B 0.0193(17) 0.028(2) 0.026(2) 0.0134(17) 0.0056(15) 0.0068(15)
C2B 0.0233(18) 0.026(2) 0.031(2) 0.0130(17) 0.0009(16) 0.0081(15)
C3B 0.0227(18) 0.023(2) 0.030(2) 0.0018(17) -0.0025(16) 0.0086(15)
C4B 0.0295(19) 0.029(2) 0.0196(19) 0.0079(16) 0.0068(16) 0.0141(16)
C5B 0.0162(17) 0.0248(19) 0.0228(19) 0.0079(16) 0.0010(15) 0.0087(14)
C6B 0.0242(18) 0.028(2) 0.0219(19) 0.0090(16) 0.0076(15) 0.0149(15)
C7B 0.0283(19) 0.028(2) 0.027(2) 0.0121(17) 0.0058(16) 0.0084(16)
C8B 0.031(2) 0.029(2) 0.0190(18) 0.0141(16) 0.0083(16) 0.0127(16)
C9B 0.042(2) 0.026(2) 0.024(2) 0.0128(17) 0.0097(18) 0.0043(18)
C10B 0.058(3) 0.023(2) 0.028(2) 0.0100(18) 0.016(2) 0.0109(19)
C11B 0.053(3) 0.030(2) 0.027(2) 0.0123(18) 0.0108(19) 0.0211(19)
C12B 0.040(2) 0.035(2) 0.026(2) 0.0149(18) 0.0077(18) 0.0184(18)
C13B 0.028(2) 0.030(2) 0.033(2) -0.0003(19) -0.0068(18) 0.0103(17)
C14B 0.036(2) 0.042(3) 0.051(3) -0.017(2) -0.013(2) 0.019(2)
C15B 0.034(3) 0.025(2) 0.091(4) -0.010(3) -0.021(3) 0.009(2)
C16B 0.019(2) 0.025(2) 0.098(4) 0.020(3) -0.013(2) 0.0005(17)
C17B 0.0141(17) 0.030(2) 0.057(3) 0.020(2) -0.0050(18) 0.0069(16)
C18B 0.0194(19) 0.049(3) 0.057(3) 0.037(2) 0.0081(19) 0.0081(18)
C19B 0.033(2) 0.049(3) 0.039(2) 0.027(2) 0.0170(19) 0.0201(19)
C20B 0.044(2) 0.034(2) 0.027(2) 0.0200(19) 0.0164(18) 0.0147(19)
C21B 0.071(3) 0.039(3) 0.033(2) 0.020(2) 0.028(2) 0.029(2)
C22B 0.089(4) 0.028(2) 0.030(2) 0.009(2) 0.012(3) 0.008(2)
C23B 0.059(3) 0.030(2) 0.033(2) 0.010(2) 0.001(2) 0.001(2)
C24B 0.037(2) 0.034(2) 0.031(2) 0.0170(19) 0.0022(18) 0.0044(18)
C25B 0.0244(19) 0.026(2) 0.026(2) 0.0076(17) -0.0017(16) 0.0065(15)
C26B 0.054(3) 0.045(3) 0.027(2) 0.008(2) 0.008(2) 0.013(2)
C27B 0.032(2) 0.028(2) 0.042(2) 0.0047(19) 0.0052(19) 0.0038(17)
C28B 0.035(2) 0.045(3) 0.050(3) 0.005(2) -0.016(2) 0.007(2)
C29B 0.040(2) 0.041(2) 0.023(2) -0.0004(18) -0.0053(18) 0.0172(19)
C30B 0.067(3) 0.103(5) 0.051(3) 0.046(3) 0.017(3) 0.027(3)
C31B 0.075(3) 0.075(4) 0.033(3) 0.007(2) -0.002(2) 0.049(3)
C32B 0.095(4) 0.104(4) 0.020(2) 0.009(3) -0.001(2) 0.068(4)
C33B 0.033(2) 0.022(2) 0.030(2) 0.0075(17) -0.0013(17) 0.0073(16)
C34B 0.062(3) 0.060(3) 0.036(3) 0.026(2) 0.009(2) 0.023(2)
C35B 0.032(2) 0.046(3) 0.055(3) 0.018(2) 0.004(2) 0.0135(19)
C36B 0.048(3) 0.045(3) 0.055(3) 0.025(2) 0.012(2) 0.027(2)
C37B 0.030(2) 0.027(2) 0.030(2) 0.0148(17) 0.0044(17) 0.0059(16)
C38B 0.042(2) 0.058(3) 0.047(3) 0.029(2) 0.016(2) 0.024(2)
C39B 0.036(2) 0.035(2) 0.029(2) 0.0136(19) -0.0012(18) 0.0022(18)
C40B 0.047(2) 0.033(2) 0.040(2) 0.018(2) 0.006(2) 0.0139(19)

loop_
_atom_type_symbol
_atom_type_description
_atom_type_scat_dispersion_real
_atom_type_scat_dispersion_imag
_atom_type_scat_source
C C 0.0033 0.0016 'International Tables Vol C Tables 4.2.6.8 and 6.1.1.4'
H H 0.0000 0.0000 'International Tables Vol C Tables 4.2.6.8 and 6.1.1.4'
N N 0.0061 0.0033 'International Tables Vol C Tables 4.2.6.8 and 6.1.1.4'
Si Si 0.0817 0.0704 'International Tables Vol C Tables 4.2.6.8 and 6.1.1.4'
Zn Zn 0.2839 1.4301 'International Tables Vol C Tables 4.2.6.8 and 6.1.1.4'

loop_
_geom_angle_atom_site_label_1
_geom_angle_atom_site_label_2
_geom_angle_atom_site_label_3
_geom_angle
Zn4A Zn1A Zn2A 164.11(2)
Zn4A Zn1A Zn5A 67.005(13)
Zn2A Zn1A Zn5A 109.006(15)
Zn4A Zn1A Zn3A 126.153(17)
Zn2A Zn1A Zn3A 66.191(13)
Zn5A Zn1A Zn3A 146.034(17)
Zn4A Zn1A H2A 134.0(10)
Zn2A Zn1A H2A 30.8(10)
Zn5A Zn1A H2A 108.2(10)
Zn3A Zn1A H2A 84.5(10)
Zn4A Zn1A H3A 103.4(11)
Zn2A Zn1A H3A 90.8(11)
Zn5A Zn1A H3A 130.4(11)
Zn3A Zn1A H3A 26.5(11)
H2A Zn1A H3A 110.9(15)
Zn4A Zn1A H4A 29.5(12)
Zn2A Zn1A H4A 138.3(12)
Zn5A Zn1A H4A 86.1(12)
Zn3A Zn1A H4A 120.6(12)
H2A Zn1A H4A 108.0(16)
H3A Zn1A H4A 108.9(16)
Zn4A Zn1A H5A 86.7(12)
Zn2A Zn1A H5A 95.7(12)
Zn5A Zn1A H5A 28.3(12)
Zn3A Zn1A H5A 118.0(12)
H2A Zn1A H5A 109.7(15)
H3A Zn1A H5A 107.8(16)
H4A Zn1A H5A 111.5(17)
C25A Zn2A N2A 122.04(14)
C25A Zn2A N1A 122.70(12)
N2A Zn2A N1A 80.88(10)
C25A Zn2A Zn1A 136.01(11)
N2A Zn2A Zn1A 93.48(8)
N1A Zn2A Zn1A 84.94(7)
C25A Zn2A H2A 108.2(9)
N2A Zn2A H2A 112.7(9)
N1A Zn2A H2A 107.8(9)
Zn1A Zn2A H2A 28.2(9)
C29A Zn3A N2A 121.01(14)
C29A Zn3A N3A 116.40(12)
N2A Zn3A N3A 78.93(10)
C29A Zn3A Zn1A 138.23(11)
N2A Zn3A Zn1A 91.12(8)
N3A Zn3A Zn1A 93.98(8)
C29A Zn3A H3A 110.6(12)
N2A Zn3A H3A 113.2(11)
N3A Zn3A H3A 113.5(11)
Zn1A Zn3A H3A 27.6(12)
C33A Zn4A N5A 121.60(14)
C33A Zn4A N4A 115.42(13)
N5A Zn4A N4A 78.82(11)
C33A Zn4A Zn1A 139.23(11)
N5A Zn4A Zn1A 94.39(7)
N4A Zn4A Zn1A 87.94(7)
C33A Zn4A H4A 114.2(10)
N5A Zn4A H4A 108.9(11)
N4A Zn4A H4A 113.1(11)
Zn1A Zn4A H4A 27.4(11)
C37A Zn5A N5A 122.69(13)
C37A Zn5A N6A 122.76(13)
N5A Zn5A N6A 79.38(11)
C37A Zn5A Zn1A 138.03(11)
N5A Zn5A Zn1A 91.73(8)
N6A Zn5A Zn1A 83.58(8)
C37A Zn5A H5A 111.8(10)
N5A Zn5A H5A 109.9(10)
N6A Zn5A H5A 106.0(11)
Zn1A Zn5A H5A 26.8(10)
C25A Si1A C26A 113.20(18)
C25A Si1A C28A 110.23(17)
C26A Si1A C28A 106.84(19)
C25A Si1A C27A 110.14(17)
C26A Si1A C27A 106.07(19)
C28A Si1A C27A 110.23(17)
C29A Si2A C30A 110.31(19)
C29A Si2A C31A 110.06(17)
C30A Si2A C31A 110.4(2)
C29A Si2A C32A 114.36(17)
C30A Si2A C32A 106.6(2)
C31A Si2A C32A 104.9(2)
C33A Si3A C36A 110.80(17)
C33A Si3A C34A 109.6(2)
C36A Si3A C34A 107.5(2)
C33A Si3A C35A 113.0(2)
C36A Si3A C35A 106.4(2)
C34A Si3A C35A 109.4(2)
C37A Si4A C40A 110.25(19)
C37A Si4A C38A 111.91(18)
C40A Si4A C38A 108.2(2)
C37A Si4A C39A 112.4(2)
C40A Si4A C39A 107.3(2)
C38A Si4A C39A 106.5(2)
C5A N1A C1A 118.9(3)
C5A N1A Zn2A 111.9(2)
C1A N1A Zn2A 129.0(2)
C7A N2A C6A 109.3(3)
C7A N2A Zn2A 112.4(2)
C6A N2A Zn2A 109.14(19)
C7A N2A Zn3A 102.91(18)
C6A N2A Zn3A 117.7(2)
Zn2A N2A Zn3A 105.34(12)
C12A N3A C8A 118.0(3)
C12A N3A Zn3A 132.9(2)
C8A N3A Zn3A 108.7(2)
C13A N4A C17A 118.2(3)
C13A N4A Zn4A 132.3(2)
C17A N4A Zn4A 109.6(2)
C19A N5A C18A 111.3(3)
C19A N5A Zn5A 106.0(2)
C18A N5A Zn5A 114.1(2)
C19A N5A Zn4A 114.0(2)
C18A N5A Zn4A 104.8(2)
Zn5A N5A Zn4A 106.67(13)
C20A N6A C24A 118.1(3)
C20A N6A Zn5A 110.9(2)
C24A N6A Zn5A 130.5(3)
N1A C1A C2A 122.2(4)
N1A C1A H1AA 118.9
C2A C1A H1AA 118.9
C3A C2A C1A 118.6(3)
C3A C2A H2AA 120.7
C1A C2A H2AA 120.7
C4A C3A C2A 120.3(3)
C4A C3A H3AA 119.8
C2A C3A H3AA 119.8
C3A C4A C5A 118.3(3)
C3A C4A H4AA 120.8
C5A C4A H4AA 120.8
N1A C5A C4A 121.6(3)
N1A C5A C6A 117.1(3)
C4A C5A C6A 121.2(3)
N2A C6A C5A 112.4(3)
N2A C6A H6AA 109.1
C5A C6A H6AA 109.1
N2A C6A H6AB 109.1
C5A C6A H6AB 109.1
H6AA C6A H6AB 107.9
N2A C7A C8A 109.7(3)
N2A C7A H7AA 109.7
C8A C7A H7AA 109.7
N2A C7A H7AB 109.7
C8A C7A H7AB 109.7
H7AA C7A H7AB 108.2
N3A C8A C9A 121.9(3)
N3A C8A C7A 115.7(3)
C9A C8A C7A 122.4(3)
C10A C9A C8A 119.1(3)
C10A C9A H9AA 120.5
C8A C9A H9AA 120.5
C9A C10A C11A 119.0(3)
C9A C10A H10A 120.5
C11A C10A H10A 120.5
C12A C11A C10A 119.1(3)
C12A C11A H11A 120.4
C10A C11A H11A 120.4
N3A C12A C11A 122.8(3)
N3A C12A H12A 118.6
C11A C12A H12A 118.6
N4A C13A C14A 122.4(4)
N4A C13A H13A 118.8
C14A C13A H13A 118.8
C15A C14A C13A 119.3(4)
C15A C14A H14A 120.4
C13A C14A H14A 120.4
C16A C15A C14A 119.0(4)
C16A C15A H15A 120.5
C14A C15A H15A 120.5
C15A C16A C17A 119.0(4)
C15A C16A H16A 120.5
C17A C16A H16A 120.5
N4A C17A C16A 122.1(3)
N4A C17A C18A 115.8(3)
C16A C17A C18A 122.0(3)
N5A C18A C17A 109.2(3)
N5A C18A H18A 109.8
C17A C18A H18A 109.8
N5A C18A H18B 109.8
C17A C18A H18B 109.8
H18A C18A H18B 108.3
N5A C19A C20A 108.9(3)
N5A C19A H19A 109.9
C20A C19A H19A 109.9
N5A C19A H19B 109.9
C20A C19A H19B 109.9
H19A C19A H19B 108.3
N6A C20A C21A 122.2(4)
N6A C20A C19A 115.2(3)
C21A C20A C19A 122.6(4)
C22A C21A C20A 119.1(4)
C22A C21A H21A 120.4
C20A C21A H21A 120.4
C21A C22A C23A 119.1(4)
C21A C22A H22A 120.4
C23A C22A H22A 120.4
C22A C23A C24A 119.2(4)
C22A C23A H23A 120.4
C24A C23A H23A 120.4
N6A C24A C23A 122.2(4)
N6A C24A H24A 118.9
C23A C24A H24A 118.9
Si1A C25A Zn2A 114.67(17)
Si1A C25A H25A 108.6
Zn2A C25A H25A 108.6
Si1A C25A H25B 108.6
Zn2A C25A H25B 108.6
H25A C25A H25B 107.6
Si1A C26A H26A 109.5
Si1A C26A H26B 109.5
H26A C26A H26B 109.5
Si1A C26A H26C 109.5
H26A C26A H26C 109.5
H26B C26A H26C 109.5
Si1A C27A H27A 109.5
Si1A C27A H27B 109.5
H27A C27A H27B 109.5
Si1A C27A H27C 109.5
H27A C27A H27C 109.5
H27B C27A H27C 109.5
Si1A C28A H28A 109.5
Si1A C28A H28B 109.5
H28A C28A H28B 109.5
Si1A C28A H28C 109.5
H28A C28A H28C 109.5
H28B C28A H28C 109.5
Si2A C29A Zn3A 115.67(18)
Si2A C29A H29A 108.4
Zn3A C29A H29A 108.4
Si2A C29A H29B 108.4
Zn3A C29A H29B 108.4
H29A C29A H29B 107.4
Si2A C30A H30A 109.5
Si2A C30A H30B 109.5
H30A C30A H30B 109.5
Si2A C30A H30C 109.5
H30A C30A H30C 109.5
H30B C30A H30C 109.5
Si2A C31A H31A 109.5
Si2A C31A H31B 109.5
H31A C31A H31B 109.5
Si2A C31A H31C 109.5
H31A C31A H31C 109.5
H31B C31A H31C 109.5
Si2A C32A H32A 109.5
Si2A C32A H32B 109.5
H32A C32A H32B 109.5
Si2A C32A H32C 109.5
H32A C32A H32C 109.5
H32B C32A H32C 109.5
Si3A C33A Zn4A 112.53(19)
Si3A C33A H33A 109.1
Zn4A C33A H33A 109.1
Si3A C33A H33B 109.1
Zn4A C33A H33B 109.1
H33A C33A H33B 107.8
Si3A C34A H34A 109.5
Si3A C34A H34B 109.5
H34A C34A H34B 109.5
Si3A C34A H34C 109.5
H34A C34A H34C 109.5
H34B C34A H34C 109.5
Si3A C35A H35A 109.5
Si3A C35A H35B 109.5
H35A C35A H35B 109.5
Si3A C35A H35C 109.5
H35A C35A H35C 109.5
H35B C35A H35C 109.5
Si3A C36A H36A 109.5
Si3A C36A H36B 109.5
H36A C36A H36B 109.5
Si3A C36A H36C 109.5
H36A C36A H36C 109.5
H36B C36A H36C 109.5
Si4A C37A Zn5A 118.6(2)
Si4A C37A H37A 107.7
Zn5A C37A H37A 107.7
Si4A C37A H37B 107.7
Zn5A C37A H37B 107.7
H37A C37A H37B 107.1
Si4A C38A H38A 109.5
Si4A C38A H38B 109.5
H38A C38A H38B 109.5
Si4A C38A H38C 109.5
H38A C38A H38C 109.5
H38B C38A H38C 109.5
Si4A C39A H39A 109.5
Si4A C39A H39B 109.5
H39A C39A H39B 109.5
Si4A C39A H39C 109.5
H39A C39A H39C 109.5
H39B C39A H39C 109.5
Si4A C40A H40A 109.5
Si4A C40A H40B 109.5
H40A C40A H40B 109.5
Si4A C40A H40C 109.5
H40A C40A H40C 109.5
H40B C40A H40C 109.5
Zn3B Zn1B Zn5B 151.980(17)
Zn3B Zn1B Zn2B 67.948(13)
Zn5B Zn1B Zn2B 124.781(17)
Zn3B Zn1B Zn4B 109.176(16)
Zn5B Zn1B Zn4B 68.250(14)
Zn2B Zn1B Zn4B 158.463(18)
Zn3B Zn1B H2B 88.7(13)
Zn5B Zn1B H2B 113.5(13)
Zn2B Zn1B H2B 28.9(13)
Zn4B Zn1B H2B 133.8(12)
Zn3B Zn1B H3B 29.2(10)
Zn5B Zn1B H3B 122.8(10)
Zn2B Zn1B H3B 86.8(10)
Zn4B Zn1B H3B 100.0(10)
H2B Zn1B H3B 113.2(16)
Zn3B Zn1B H4B 103.1(11)
Zn5B Zn1B H4B 86.4(11)
Zn2B Zn1B H4B 130.9(10)
Zn4B Zn1B H4B 27.6(10)
H2B Zn1B H4B 108.2(16)
H3B Zn1B H4B 108.2(15)
Zn3B Zn1B H5B 133.1(11)
Zn5B Zn1B H5B 26.6(11)
Zn2B Zn1B H5B 105.8(11)
Zn4B Zn1B H5B 91.6(11)
H2B Zn1B H5B 106.8(16)
H3B Zn1B H5B 107.9(15)
H4B Zn1B H5B 112.7(16)
C25B Zn2B N2B 123.17(14)
C25B Zn2B N1B 106.35(12)
N2B Zn2B N1B 79.34(11)
C25B Zn2B Zn1B 143.87(11)
N2B Zn2B Zn1B 90.20(7)
N1B Zn2B Zn1B 92.06(7)
C25B Zn2B H2B 119.5(11)
N2B Zn2B H2B 105.5(12)
N1B Zn2B H2B 116.7(11)
Zn1B Zn2B H2B 27.3(11)
C29B Zn3B N2B 120.21(14)
C29B Zn3B N3B 120.87(14)
N2B Zn3B N3B 80.69(10)
C29B Zn3B Zn1B 142.10(13)
N2B Zn3B Zn1B 90.99(8)
N3B Zn3B Zn1B 82.45(8)
C29B Zn3B H3B 113.2(10)
N2B Zn3B H3B 111.2(10)
N3B Zn3B H3B 106.3(10)
Zn1B Zn3B H3B 29.3(10)
C33B Zn4B N5B 119.94(15)
C33B Zn4B N4B 121.89(12)
N5B Zn4B N4B 81.36(12)
C33B Zn4B Zn1B 142.14(11)
N5B Zn4B Zn1B 89.19(8)
N4B Zn4B Zn1B 83.45(8)
C33B Zn4B H4B 116.4(10)
N5B Zn4B H4B 106.2(11)
N4B Zn4B H4B 105.2(10)
Zn1B Zn4B H4B 26.0(10)
C37B Zn5B N5B 118.53(13)
C37B Zn5B N6B 116.18(13)
N5B Zn5B N6B 80.12(11)
C37B Zn5B Zn1B 143.19(11)
N5B Zn5B Zn1B 90.19(8)
N6B Zn5B Zn1B 89.57(8)
C37B Zn5B H5B 116.6(11)
N5B Zn5B H5B 112.1(11)
N6B Zn5B H5B 107.6(10)
Zn1B Zn5B H5B 26.7(11)
C25B Si1B C26B 111.20(18)
C25B Si1B C27B 107.85(17)
C26B Si1B C27B 108.43(19)
C25B Si1B C28B 113.23(18)
C26B Si1B C28B 107.4(2)
C27B Si1B C28B 108.59(19)
C29B Si2B C31B 109.9(2)
C29B Si2B C30B 111.84(19)
C31B Si2B C30B 108.5(3)
C29B Si2B C32B 112.1(2)
C31B Si2B C32B 107.8(2)
C30B Si2B C32B 106.6(2)
C33B Si3B C35B 111.86(18)
C33B Si3B C34B 109.31(19)
C35B Si3B C34B 108.0(2)
C33B Si3B C36B 112.03(18)
C35B Si3B C36B 107.51(19)
C34B Si3B C36B 108.0(2)
C37B Si4B C38B 110.24(18)
C37B Si4B C39B 109.89(18)
C38B Si4B C39B 107.33(18)
C37B Si4B C40B 113.76(16)
C38B Si4B C40B 107.9(2)
C39B Si4B C40B 107.50(18)
C1B N1B C5B 119.2(3)
C1B N1B Zn2B 131.2(2)
C5B N1B Zn2B 109.4(2)
C7B N2B C6B 110.2(3)
C7B N2B Zn3B 106.6(2)
C6B N2B Zn3B 111.15(19)
C7B N2B Zn2B 115.3(2)
C6B N2B Zn2B 104.4(2)
Zn3B N2B Zn2B 109.27(13)
C8B N3B C12B 118.4(3)
C8B N3B Zn3B 110.9(2)
C12B N3B Zn3B 130.7(2)
C13B N4B C17B 118.8(3)
C13B N4B Zn4B 130.3(3)
C17B N4B Zn4B 110.3(2)
C19B N5B C18B 111.5(3)
C19B N5B Zn4B 113.4(2)
C18B N5B Zn4B 105.4(2)
C19B N5B Zn5B 103.7(2)
C18B N5B Zn5B 111.0(2)
Zn4B N5B Zn5B 112.05(13)
C24B N6B C20B 119.5(3)
C24B N6B Zn5B 131.0(3)
C20B N6B Zn5B 109.5(2)
N1B C1B C2B 122.6(3)
N1B C1B H1BA 118.7
C2B C1B H1BA 118.7
C3B C2B C1B 118.6(4)
C3B C2B H2BA 120.7
C1B C2B H2BA 120.7
C2B C3B C4B 119.1(3)
C2B C3B H3BA 120.5
C4B C3B H3BA 120.5
C3B C4B C5B 119.9(3)
C3B C4B H4BA 120.0
C5B C4B H4BA 120.0
N1B C5B C4B 120.6(3)
N1B C5B C6B 116.1(3)
C4B C5B C6B 123.3(3)
N2B C6B C5B 109.3(3)
N2B C6B H6BA 109.8
C5B C6B H6BA 109.8
N2B C6B H6BB 109.8
C5B C6B H6BB 109.8
H6BA C6B H6BB 108.3
N2B C7B C8B 110.4(3)
N2B C7B H7BA 109.6
C8B C7B H7BA 109.6
N2B C7B H7BB 109.6
C8B C7B H7BB 109.6
H7BA C7B H7BB 108.1
N3B C8B C9B 120.7(3)
N3B C8B C7B 115.7(3)
C9B C8B C7B 123.5(3)
C10B C9B C8B 120.1(4)
C10B C9B H9BA 119.9
C8B C9B H9BA 119.9
C9B C10B C11B 119.2(4)
C9B C10B H10B 120.4
C11B C10B H10B 120.4
C12B C11B C10B 119.1(4)
C12B C11B H11B 120.5
C10B C11B H11B 120.5
N3B C12B C11B 122.5(4)
N3B C12B H12B 118.8
C11B C12B H12B 118.8
N4B C13B C14B 122.8(4)
N4B C13B H13B 118.6
C14B C13B H13B 118.6
C15B C14B C13B 117.8(5)
C15B C14B H14B 121.1
C13B C14B H14B 121.1
C14B C15B C16B 120.7(4)
C14B C15B H15B 119.7
C16B C15B H15B 119.7
C15B C16B C17B 118.7(5)
C15B C16B H16B 120.7
C17B C16B H16B 120.7
N4B C17B C16B 121.2(4)
N4B C17B C18B 115.6(3)
C16B C17B C18B 123.2(4)
N5B C18B C17B 108.6(3)
N5B C18B H18C 110.0
C17B C18B H18C 110.0
N5B C18B H18D 110.0
C17B C18B H18D 110.0
H18C C18B H18D 108.3
N5B C19B C20B 108.9(3)
N5B C19B H19C 109.9
C20B C19B H19C 109.9
N5B C19B H19D 109.9
C20B C19B H19D 109.9
H19C C19B H19D 108.3
N6B C20B C21B 120.5(4)
N6B C20B C19B 115.3(3)
C21B C20B C19B 124.1(4)
C22B C21B C20B 119.4(4)
C22B C21B H21B 120.3
C20B C21B H21B 120.3
C21B C22B C23B 120.1(4)
C21B C22B H22B 119.9
C23B C22B H22B 119.9
C24B C23B C22B 117.9(4)
C24B C23B H23B 121.1
C22B C23B H23B 121.1
N6B C24B C23B 122.5(4)
N6B C24B H24B 118.7
C23B C24B H24B 118.7
Si1B C25B Zn2B 117.82(18)
Si1B C25B H25C 107.9
Zn2B C25B H25C 107.9
Si1B C25B H25D 107.9
Zn2B C25B H25D 107.9
H25C C25B H25D 107.2
Si1B C26B H26D 109.5
Si1B C26B H26E 109.5
H26D C26B H26E 109.5
Si1B C26B H26F 109.5
H26D C26B H26F 109.5
H26E C26B H26F 109.5
Si1B C27B H27D 109.5
Si1B C27B H27E 109.5
H27D C27B H27E 109.5
Si1B C27B H27F 109.5
H27D C27B H27F 109.5
H27E C27B H27F 109.5
Si1B C28B H28D 109.5
Si1B C28B H28E 109.5
H28D C28B H28E 109.5
Si1B C28B H28F 109.5
H28D C28B H28F 109.5
H28E C28B H28F 109.5
Si2B C29B Zn3B 116.9(2)
Si2B C29B H29C 108.1
Zn3B C29B H29C 108.1
Si2B C29B H29D 108.1
Zn3B C29B H29D 108.1
H29C C29B H29D 107.3
Si2B C30B H30D 109.5
Si2B C30B H30E 109.5
H30D C30B H30E 109.5
Si2B C30B H30F 109.5
H30D C30B H30F 109.5
H30E C30B H30F 109.5
Si2B C31B H31D 109.5
Si2B C31B H31E 109.5
H31D C31B H31E 109.5
Si2B C31B H31F 109.5
H31D C31B H31F 109.5
H31E C31B H31F 109.5
Si2B C32B H32D 109.5
Si2B C32B H32E 109.5
H32D C32B H32E 109.5
Si2B C32B H32F 109.5
H32D C32B H32F 109.5
H32E C32B H32F 109.5
Si3B C33B Zn4B 118.42(17)
Si3B C33B H33C 107.7
Zn4B C33B H33C 107.7
Si3B C33B H33D 107.7
Zn4B C33B H33D 107.7
H33C C33B H33D 107.1
Si3B C34B H34D 109.5
Si3B C34B H34E 109.5
H34D C34B H34E 109.5
Si3B C34B H34F 109.5
H34D C34B H34F 109.5
H34E C34B H34F 109.5
Si3B C35B H35D 109.5
Si3B C35B H35E 109.5
H35D C35B H35E 109.5
Si3B C35B H35F 109.5
H35D C35B H35F 109.5
H35E C35B H35F 109.5
Si3B C36B H36D 109.5
Si3B C36B H36E 109.5
H36D C36B H36E 109.5
Si3B C36B H36F 109.5
H36D C36B H36F 109.5
H36E C36B H36F 109.5
Si4B C37B Zn5B 113.63(17)
Si4B C37B H37C 108.8
Zn5B C37B H37C 108.8
Si4B C37B H37D 108.8
Zn5B C37B H37D 108.8
H37C C37B H37D 107.7
Si4B C38B H38D 109.5
Si4B C38B H38E 109.5
H38D C38B H38E 109.5
Si4B C38B H38F 109.5
H38D C38B H38F 109.5
H38E C38B H38F 109.5
Si4B C39B H39D 109.5
Si4B C39B H39E 109.5
H39D C39B H39E 109.5
Si4B C39B H39F 109.5
H39D C39B H39F 109.5
H39E C39B H39F 109.5
Si4B C40B H40D 109.5
Si4B C40B H40E 109.5
H40D C40B H40E 109.5
Si4B C40B H40F 109.5
H40D C40B H40F 109.5
H40E C40B H40F 109.5

loop_
_geom_bond_atom_site_label_1
_geom_bond_atom_site_label_2
_geom_bond_distance
Zn1A Zn4A 2.9306(5)
Zn1A Zn2A 2.9514(5)
Zn1A Zn5A 3.0244(6)
Zn1A Zn3A 3.0315(6)
Zn1A H2A 1.63(3)
Zn1A H3A 1.74(3)
Zn1A H4A 1.61(3)
Zn1A H5A 1.66(3)
Zn2A C25A 1.999(3)
Zn2A N2A 2.053(3)
Zn2A N1A 2.126(3)
Zn2A H2A 1.76(3)
Zn3A C29A 1.997(4)
Zn3A N2A 2.056(3)
Zn3A N3A 2.145(3)
Zn3A H3A 1.67(4)
Zn4A C33A 1.993(3)
Zn4A N5A 2.051(3)
Zn4A N4A 2.161(3)
Zn4A H4A 1.72(4)
Zn5A C37A 1.996(3)
Zn5A N5A 2.048(3)
Zn5A N6A 2.138(3)
Zn5A H5A 1.75(4)
Si1A C25A 1.835(3)
Si1A C26A 1.874(4)
Si1A C28A 1.875(4)
Si1A C27A 1.877(4)
Si2A C29A 1.842(3)
Si2A C30A 1.866(4)
Si2A C31A 1.871(4)
Si2A C32A 1.887(4)
Si3A C33A 1.837(4)
Si3A C36A 1.870(4)
Si3A C34A 1.877(4)
Si3A C35A 1.882(4)
Si4A C37A 1.841(4)
Si4A C40A 1.870(4)
Si4A C38A 1.867(5)
Si4A C39A 1.875(4)
N1A C5A 1.342(4)
N1A C1A 1.343(4)
N2A C7A 1.463(4)
N2A C6A 1.470(4)
N3A C12A 1.344(4)
N3A C8A 1.350(4)
N4A C13A 1.344(4)
N4A C17A 1.344(4)
N5A C19A 1.462(4)
N5A C18A 1.463(4)
N6A C20A 1.344(4)
N6A C24A 1.348(5)
C1A C2A 1.382(5)
C1A H1AA 0.9500
C2A C3A 1.372(5)
C2A H2AA 0.9500
C3A C4A 1.370(5)
C3A H3AA 0.9500
C4A C5A 1.400(4)
C4A H4AA 0.9500
C5A C6A 1.502(5)
C6A H6AA 0.9900
C6A H6AB 0.9900
C7A C8A 1.503(4)
C7A H7AA 0.9900
C7A H7AB 0.9900
C8A C9A 1.391(5)
C9A C10A 1.379(5)
C9A H9AA 0.9500
C10A C11A 1.376(5)
C10A H10A 0.9500
C11A C12A 1.376(5)
C11A H11A 0.9500
C12A H12A 0.9500
C13A C14A 1.381(5)
C13A H13A 0.9500
C14A C15A 1.380(5)
C14A H14A 0.9500
C15A C16A 1.374(5)
C15A H15A 0.9500
C16A C17A 1.395(5)
C16A H16A 0.9500
C17A C18A 1.502(5)
C18A H18A 0.9900
C18A H18B 0.9900
C19A C20A 1.499(5)
C19A H19A 0.9900
C19A H19B 0.9900
C20A C21A 1.379(5)
C21A C22A 1.376(6)
C21A H21A 0.9500
C22A C23A 1.374(6)
C22A H22A 0.9500
C23A C24A 1.377(6)
C23A H23A 0.9500
C24A H24A 0.9500
C25A H25A 0.9900
C25A H25B 0.9900
C26A H26A 0.9800
C26A H26B 0.9800
C26A H26C 0.9800
C27A H27A 0.9800
C27A H27B 0.9800
C27A H27C 0.9800
C28A H28A 0.9800
C28A H28B 0.9800
C28A H28C 0.9800
C29A H29A 0.9900
C29A H29B 0.9900
C30A H30A 0.9800
C30A H30B 0.9800
C30A H30C 0.9800
C31A H31A 0.9800
C31A H31B 0.9800
C31A H31C 0.9800
C32A H32A 0.9800
C32A H32B 0.9800
C32A H32C 0.9800
C33A H33A 0.9900
C33A H33B 0.9900
C34A H34A 0.9800
C34A H34B 0.9800
C34A H34C 0.9800
C35A H35A 0.9800
C35A H35B 0.9800
C35A H35C 0.9800
C36A H36A 0.9800
C36A H36B 0.9800
C36A H36C 0.9800
C37A H37A 0.9900
C37A H37B 0.9900
C38A H38A 0.9800
C38A H38B 0.9800
C38A H38C 0.9800
C39A H39A 0.9800
C39A H39B 0.9800
C39A H39C 0.9800
C40A H40A 0.9800
C40A H40B 0.9800
C40A H40C 0.9800
Zn1B Zn3B 2.9853(6)
Zn1B Zn5B 3.0057(6)
Zn1B Zn2B 3.0115(5)
Zn1B Zn4B 3.0413(5)
Zn1B H2B 1.66(3)
Zn1B H3B 1.71(3)
Zn1B H4B 1.66(3)
Zn1B H5B 1.68(3)
Zn2B C25B 1.997(3)
Zn2B N2B 2.056(3)
Zn2B N1B 2.151(3)
Zn2B H2B 1.75(4)
Zn3B C29B 2.002(3)
Zn3B N2B 2.053(3)
Zn3B N3B 2.128(3)
Zn3B H3B 1.71(3)
Zn4B C33B 1.991(3)
Zn4B N5B 2.046(3)
Zn4B N4B 2.109(3)
Zn4B H4B 1.75(3)
Zn5B C37B 2.004(4)
Zn5B N5B 2.045(3)
Zn5B N6B 2.136(3)
Zn5B H5B 1.68(3)
Si1B C25B 1.830(3)
Si1B C26B 1.862(4)
Si1B C27B 1.869(4)
Si1B C28B 1.882(4)
Si2B C29B 1.833(4)
Si2B C31B 1.865(4)
Si2B C30B 1.875(5)
Si2B C32B 1.884(4)
Si3B C33B 1.847(3)
Si3B C35B 1.870(4)
Si3B C34B 1.868(4)
Si3B C36B 1.882(4)
Si4B C37B 1.833(3)
Si4B C38B 1.870(4)
Si4B C39B 1.876(4)
Si4B C40B 1.882(4)
N1B C1B 1.344(4)
N1B C5B 1.350(4)
N2B C7B 1.464(4)
N2B C6B 1.471(4)
N3B C8B 1.353(4)
N3B C12B 1.362(4)
N4B C13B 1.334(5)
N4B C17B 1.348(5)
N5B C19B 1.463(5)
N5B C18B 1.468(4)
N6B C24B 1.340(4)
N6B C20B 1.345(5)
C1B C2B 1.385(5)
C1B H1BA 0.9500
C2B C3B 1.378(5)
C2B H2BA 0.9500
C3B C4B 1.383(5)
C3B H3BA 0.9500
C4B C5B 1.392(5)
C4B H4BA 0.9500
C5B C6B 1.501(5)
C6B H6BA 0.9900
C6B H6BB 0.9900
C7B C8B 1.509(5)
C7B H7BA 0.9900
C7B H7BB 0.9900
C8B C9B 1.393(5)
C9B C10B 1.367(5)
C9B H9BA 0.9500
C10B C11B 1.379(5)
C10B H10B 0.9500
C11B C12B 1.370(5)
C11B H11B 0.9500
C12B H12B 0.9500
C13B C14B 1.389(5)
C13B H13B 0.9500
C14B C15B 1.362(7)
C14B H14B 0.9500
C15B C16B 1.372(7)
C15B H15B 0.9500
C16B C17B 1.393(5)
C16B H16B 0.9500
C17B C18B 1.509(6)
C18B H18C 0.9900
C18B H18D 0.9900
C19B C20B 1.516(5)
C19B H19C 0.9900
C19B H19D 0.9900
C20B C21B 1.393(5)
C21B C22B 1.371(6)
C21B H21B 0.9500
C22B C23B 1.377(6)
C22B H22B 0.9500
C23B C24B 1.382(5)
C23B H23B 0.9500
C24B H24B 0.9500
C25B H25C 0.9900
C25B H25D 0.9900
C26B H26D 0.9800
C26B H26E 0.9800
C26B H26F 0.9800
C27B H27D 0.9800
C27B H27E 0.9800
C27B H27F 0.9800
C28B H28D 0.9800
C28B H28E 0.9800
C28B H28F 0.9800
C29B H29C 0.9900
C29B H29D 0.9900
C30B H30D 0.9800
C30B H30E 0.9800
C30B H30F 0.9800
C31B H31D 0.9800
C31B H31E 0.9800
C31B H31F 0.9800
C32B H32D 0.9800
C32B H32E 0.9800
C32B H32F 0.9800
C33B H33C 0.9900
C33B H33D 0.9900
C34B H34D 0.9800
C34B H34E 0.9800
C34B H34F 0.9800
C35B H35D 0.9800
C35B H35E 0.9800
C35B H35F 0.9800
C36B H36D 0.9800
C36B H36E 0.9800
C36B H36F 0.9800
C37B H37C 0.9900
C37B H37D 0.9900
C38B H38D 0.9800
C38B H38E 0.9800
C38B H38F 0.9800
C39B H39D 0.9800
C39B H39E 0.9800
C39B H39F 0.9800
C40B H40D 0.9800
C40B H40E 0.9800
C40B H40F 0.9800
